data_4306688
loop_
_publ_author_name
'Wontae Noh'
'Gregory S. Girolami'

_publ_section_title
;
Mono(cycloheptatrienyl) Tantalum Chemistry: Synthesis and Characterization
of New Tantalum Halide, Hydride, and Alkyl Species
;
_journal_name_full 'Inorganic Chemistry'
_journal_page_first 10682
_journal_page_last 10691
_journal_paper_doi 10.1021/ic8015035
_journal_volume 47
_journal_year 2008
_chemical_formula_sum 'C17 H23 Ta'
_chemical_formula_weight 408.30
_chemical_name_systematic
; 
 ? 
;
_space_group_IT_number 61
_symmetry_cell_setting orthorhombic
_symmetry_space_group_name_Hall '-P 2ac 2ab'
_symmetry_space_group_name_H-M 'P b c a'
_atom_sites_solution_hydrogens geom
_atom_sites_solution_primary direct
_atom_sites_solution_secondary difmap
_audit_creation_method SHELXL-97
_cell_angle_alpha 90.00
_cell_angle_beta 90.00
_cell_angle_gamma 90.00
_cell_formula_units_Z 8
_cell_length_a 9.2628(19)
_cell_length_b 13.519(3)
_cell_length_c 23.560(5)
_cell_measurement_temperature 193(2)
_cell_volume 2950.3(11)
_computing_structure_refinement 'SHELXL-97 (Sheldrick, 1997)'
_computing_structure_solution 'SHELXS-97 (Sheldrick, 1990)'
_diffrn_ambient_temperature 193(2)
_diffrn_measured_fraction_theta_full 0.989
_diffrn_measured_fraction_theta_max 0.989
_diffrn_radiation_monochromator graphite
_diffrn_radiation_source 'fine-focus sealed tube'
_diffrn_radiation_type MoK\a
_diffrn_radiation_wavelength 0.71073
_diffrn_reflns_av_R_equivalents 0.0888
_diffrn_reflns_av_sigmaI/netI 0.0522
_diffrn_reflns_limit_h_max 11
_diffrn_reflns_limit_h_min -11
_diffrn_reflns_limit_k_max 16
_diffrn_reflns_limit_k_min -16
_diffrn_reflns_limit_l_max 28
_diffrn_reflns_limit_l_min -28
_diffrn_reflns_number 28265
_diffrn_reflns_theta_full 25.37
_diffrn_reflns_theta_max 25.37
_diffrn_reflns_theta_min 1.73
_diffrn_standards_decay_% 0
_exptl_absorpt_coefficient_mu 7.433
_exptl_absorpt_correction_type integration
_exptl_crystal_density_diffrn 1.838
_exptl_crystal_density_method 'not measured'
_exptl_crystal_F_000 1584
_exptl_crystal_size_max 0.20
_exptl_crystal_size_mid 0.16
_exptl_crystal_size_min 0.16
_refine_diff_density_max 1.361
_refine_diff_density_min -1.259
_refine_diff_density_rms 0.113
_refine_ls_extinction_coef 0.00019(5)
_refine_ls_extinction_expression Fc^*^=kFc[1+0.001xFc^2^\l^3^/sin(2\q)]^-1/4^
_refine_ls_extinction_method SHELXL
_refine_ls_goodness_of_fit_ref 0.954
_refine_ls_hydrogen_treatment mixed
_refine_ls_matrix_type full
_refine_ls_number_parameters 264
_refine_ls_number_reflns 2683
_refine_ls_number_restraints 530
_refine_ls_restrained_S_all 0.882
_refine_ls_R_factor_all 0.0523
_refine_ls_R_factor_gt 0.0307
_refine_ls_shift/su_max 0.008
_refine_ls_shift/su_mean 0.000
_refine_ls_structure_factor_coef Fsqd
_refine_ls_weighting_details 'calc w=1/[\s^2^(Fo^2^)+(0.0300P)^2^+0.0000P] where P=(Fo^2^+2Fc^2^)/3'
_refine_ls_weighting_scheme calc
_refine_ls_wR_factor_gt 0.0605
_refine_ls_wR_factor_ref 0.0633
_reflns_number_gt 1802
_reflns_number_total 2683
_reflns_threshold_expression >2sigma(I)
_cod_data_source_file ic8015035_si_002_5.cif
_cod_data_source_block f60tface
_cod_depositor_comments
;
The following automatic conversions were performed:
'_symmetry_cell_setting' value 'Orthorhombic' changed to 'orthorhombic'
according to '/home/saulius/struct/CIF-dictionaries/cif_core.dic'
dictionary named 'cif_core.dic' version 2.4.1 from 2010-06-29.

Automatic conversion script
Id: cif_fix_enum 1527 2010-12-29 10:47:43Z saulius 
;
_cod_original_cell_volume 2950.3(10)
_cod_database_code 4306688

loop_
_symmetry_equiv_pos_as_xyz
'x, y, z'
'-x+1/2, -y, z+1/2'
'-x, y+1/2, -z+1/2'
'x+1/2, -y+1/2, -z'
'-x, -y, -z'
'x-1/2, y, -z-1/2'
'x, -y-1/2, z-1/2'
'-x-1/2, y-1/2, z'

loop_
_atom_site_label
_atom_site_type_symbol
_atom_site_fract_x
_atom_site_fract_y
_atom_site_fract_z
_atom_site_U_iso_or_equiv
_atom_site_adp_type
_atom_site_occupancy
_atom_site_symmetry_multiplicity
_atom_site_calc_flag
_atom_site_refinement_flags
_atom_site_disorder_assembly
_atom_site_disorder_group
Ta1 Ta 0.17308(2) 0.869948(17) 0.393690(9) 0.03275(10) Uani 1 1 d U . .
C1A C 0.100(5) 0.816(2) 0.2992(13) 0.039(5) Uani 0.50 1 d PU A 1
C2A C 0.017(3) 0.762(3) 0.3382(12) 0.035(4) Uani 0.50 1 d PU A 1
C3A C -0.072(6) 0.833(2) 0.367(2) 0.037(5) Uani 0.50 1 d PU A 1
C4A C -0.044(3) 0.925(3) 0.3460(13) 0.039(5) Uani 0.50 1 d PU A 1
C5A C 0.067(3) 0.916(2) 0.3044(14) 0.036(4) Uani 0.50 1 d PU A 1
C6A C 0.204(2) 0.7690(13) 0.2536(7) 0.063(5) Uani 0.50 1 d PU A 1
H6A1 H 0.2868 0.8131 0.2476 0.095 Uiso 0.50 1 calc PR A 1
H6A2 H 0.1520 0.7602 0.2178 0.095 Uiso 0.50 1 calc PR A 1
H6A3 H 0.2386 0.7046 0.2671 0.095 Uiso 0.50 1 calc PR A 1
C7A C 0.0027(18) 0.6514(13) 0.3424(7) 0.059(4) Uani 0.50 1 d PU A 1
H7A1 H -0.0258 0.6333 0.3811 0.088 Uiso 0.50 1 calc PR A 1
H7A2 H 0.0955 0.6204 0.3333 0.088 Uiso 0.50 1 calc PR A 1
H7A3 H -0.0709 0.6285 0.3156 0.088 Uiso 0.50 1 calc PR A 1
C8A C -0.1901(17) 0.8043(14) 0.4078(7) 0.058(4) Uani 0.50 1 d PU A 1
H8A1 H -0.1653 0.7414 0.4261 0.087 Uiso 0.50 1 calc PR A 1
H8A2 H -0.2809 0.7970 0.3869 0.087 Uiso 0.50 1 calc PR A 1
H8A3 H -0.2010 0.8557 0.4368 0.087 Uiso 0.50 1 calc PR A 1
C9A C -0.1110(17) 1.0230(12) 0.3622(7) 0.053(4) Uani 0.50 1 d PU A 1
H9A1 H -0.1651 1.0495 0.3299 0.079 Uiso 0.50 1 calc PR A 1
H9A2 H -0.0348 1.0697 0.3729 0.079 Uiso 0.50 1 calc PR A 1
H9A3 H -0.1766 1.0134 0.3944 0.079 Uiso 0.50 1 calc PR A 1
C10A C 0.122(2) 0.9955(13) 0.2645(8) 0.069(5) Uani 0.50 1 d PU A 1
H10A H 0.1053 1.0606 0.2816 0.104 Uiso 0.50 1 calc PR A 1
H10B H 0.0699 0.9913 0.2283 0.104 Uiso 0.50 1 calc PR A 1
H10C H 0.2253 0.9861 0.2579 0.104 Uiso 0.50 1 calc PR A 1
C1B C 0.096(5) 0.793(2) 0.3087(13) 0.035(4) Uani 0.50 1 d PU B 2
C2B C -0.011(3) 0.771(3) 0.3517(10) 0.036(5) Uani 0.50 1 d PU B 2
C3B C -0.075(5) 0.856(2) 0.366(2) 0.037(5) Uani 0.50 1 d PU B 2
C4B C -0.012(3) 0.939(2) 0.3363(12) 0.030(4) Uani 0.50 1 d PU B 2
C5B C 0.094(3) 0.894(2) 0.2988(14) 0.040(5) Uani 0.50 1 d PU B 2
C6B C 0.185(2) 0.7161(13) 0.2779(7) 0.066(4) Uani 0.50 1 d PU B 2
H6B1 H 0.1694 0.6512 0.2954 0.099 Uiso 0.50 1 calc PR B 2
H6B2 H 0.2877 0.7335 0.2806 0.099 Uiso 0.50 1 calc PR B 2
H6B3 H 0.1562 0.7138 0.2380 0.099 Uiso 0.50 1 calc PR B 2
C7B C -0.0542(19) 0.6679(14) 0.3686(7) 0.062(5) Uani 0.50 1 d PU B 2
H7B1 H 0.0300 0.6241 0.3665 0.092 Uiso 0.50 1 calc PR B 2
H7B2 H -0.1293 0.6438 0.3428 0.092 Uiso 0.50 1 calc PR B 2
H7B3 H -0.0916 0.6685 0.4075 0.092 Uiso 0.50 1 calc PR B 2
C8B C -0.2116(15) 0.8712(12) 0.4024(8) 0.063(4) Uani 0.50 1 d PU B 2
H8B1 H -0.2174 0.9404 0.4145 0.095 Uiso 0.50 1 calc PR B 2
H8B2 H -0.2070 0.8283 0.4359 0.095 Uiso 0.50 1 calc PR B 2
H8B3 H -0.2972 0.8544 0.3800 0.095 Uiso 0.50 1 calc PR B 2
C9B C -0.0508(17) 1.0467(12) 0.3359(7) 0.055(4) Uani 0.50 1 d PU B 2
H9B1 H 0.0361 1.0862 0.3429 0.083 Uiso 0.50 1 calc PR B 2
H9B2 H -0.1221 1.0600 0.3656 0.083 Uiso 0.50 1 calc PR B 2
H9B3 H -0.0914 1.0644 0.2988 0.083 Uiso 0.50 1 calc PR B 2
C10B C 0.1826(19) 0.9491(13) 0.2566(7) 0.061(4) Uani 0.50 1 d PU B 2
H10D H 0.1502 0.9325 0.2181 0.092 Uiso 0.50 1 calc PR B 2
H10E H 0.2844 0.9309 0.2609 0.092 Uiso 0.50 1 calc PR B 2
H10F H 0.1714 1.0203 0.2629 0.092 Uiso 0.50 1 calc PR B 2
C11 C 0.4109(8) 0.8871(6) 0.4292(4) 0.075(2) Uani 1 1 d U B .
H11 H 0.4982 0.9164 0.4165 0.090 Uiso 1 1 calc R . .
C12 C 0.3275(10) 0.9431(6) 0.4640(4) 0.075(3) Uani 1 1 d U B .
H12 H 0.3720 1.0030 0.4757 0.091 Uiso 1 1 calc R . .
C13 C 0.1895(11) 0.9297(7) 0.4858(3) 0.081(3) Uani 1 1 d U B .
H13 H 0.1429 0.9861 0.5014 0.097 Uiso 1 1 calc R . .
C14 C 0.1118(9) 0.8387(6) 0.4870(3) 0.069(2) Uani 1 1 d U B .
H14 H 0.0195 0.8399 0.5045 0.083 Uiso 1 1 calc R . .
C15 C 0.1580(8) 0.7461(6) 0.4645(3) 0.0587(19) Uani 1 1 d U B .
H15 H 0.1020 0.6909 0.4761 0.070 Uiso 1 1 calc R . .
C16 C 0.2697(8) 0.7238(6) 0.4289(4) 0.060(2) Uani 1 1 d U B .
H16 H 0.2734 0.6576 0.4154 0.071 Uiso 1 1 calc R . .
C17 C 0.3821(8) 0.7884(6) 0.4095(4) 0.070(2) Uani 1 1 d U B .
H17 H 0.4439 0.7634 0.3807 0.085 Uiso 1 1 calc R . .

loop_
_atom_site_aniso_label
_atom_site_aniso_U_11
_atom_site_aniso_U_22
_atom_site_aniso_U_33
_atom_site_aniso_U_23
_atom_site_aniso_U_13
_atom_site_aniso_U_12
Ta1 0.03173(14) 0.03256(15) 0.03396(14) 0.00107(13) -0.00919(11) -0.00044(13)
C1A 0.033(7) 0.055(12) 0.029(9) -0.016(8) 0.008(7) -0.002(10)
C2A 0.027(9) 0.036(7) 0.043(10) -0.005(8) -0.005(7) -0.003(7)
C3A 0.025(7) 0.059(12) 0.028(7) -0.004(11) 0.003(6) 0.000(10)
C4A 0.034(10) 0.052(11) 0.031(10) -0.008(8) -0.012(7) 0.007(8)
C5A 0.046(10) 0.041(10) 0.020(8) -0.001(7) -0.008(7) -0.007(7)
C6A 0.071(10) 0.073(11) 0.045(10) -0.033(8) 0.019(8) 0.002(9)
C7A 0.048(10) 0.045(9) 0.082(12) 0.009(9) -0.013(8) -0.008(8)
C8A 0.037(8) 0.090(11) 0.047(8) 0.009(9) 0.014(7) 0.003(9)
C9A 0.043(9) 0.061(10) 0.054(10) -0.009(8) -0.012(7) 0.021(8)
C10A 0.083(12) 0.068(11) 0.057(9) 0.013(9) 0.015(9) 0.020(8)
C1B 0.034(7) 0.045(10) 0.025(9) -0.012(7) -0.006(7) 0.005(8)
C2B 0.031(10) 0.043(9) 0.035(10) 0.011(8) -0.014(7) -0.015(8)
C3B 0.022(7) 0.058(11) 0.031(7) -0.003(10) 0.004(6) -0.007(10)
C4B 0.023(9) 0.040(8) 0.027(9) 0.005(7) -0.010(7) -0.001(7)
C5B 0.043(9) 0.051(11) 0.026(7) 0.003(8) 0.009(6) -0.005(8)
C6B 0.087(11) 0.074(11) 0.036(9) -0.031(7) 0.002(9) 0.009(10)
C7B 0.057(11) 0.056(9) 0.072(11) 0.009(9) -0.012(8) -0.020(8)
C8B 0.024(7) 0.096(12) 0.070(9) -0.010(11) 0.012(6) -0.014(10)
C9B 0.045(9) 0.058(9) 0.062(10) -0.001(8) -0.018(7) 0.005(7)
C10B 0.079(11) 0.074(11) 0.031(7) 0.003(8) 0.022(8) -0.016(9)
C11 0.050(4) 0.050(5) 0.125(7) 0.022(5) -0.037(5) -0.011(4)
C12 0.087(6) 0.053(5) 0.087(6) -0.004(4) -0.074(5) 0.004(5)
C13 0.123(8) 0.073(6) 0.047(5) -0.017(4) -0.029(5) 0.023(6)
C14 0.093(6) 0.087(6) 0.029(4) 0.001(4) -0.009(4) 0.011(5)
C15 0.073(5) 0.057(5) 0.046(4) 0.020(4) -0.015(4) -0.008(4)
C16 0.056(4) 0.045(4) 0.078(6) 0.005(4) -0.032(4) 0.007(4)
C17 0.038(4) 0.063(5) 0.111(7) 0.002(5) -0.008(4) 0.021(4)

loop_
_atom_type_symbol
_atom_type_description
_atom_type_scat_dispersion_real
_atom_type_scat_dispersion_imag
_atom_type_scat_source
C C 0.0033 0.0016 'International Tables Vol C Tables 4.2.6.8 and 6.1.1.4'
H H 0.0000 0.0000 'International Tables Vol C Tables 4.2.6.8 and 6.1.1.4'
Ta Ta -0.7052 6.5227 'International Tables Vol C Tables 4.2.6.8 and 6.1.1.4'

loop_
_geom_angle_atom_site_label_1
_geom_angle_atom_site_label_2
_geom_angle_atom_site_label_3
_geom_angle
_geom_angle_site_symmetry_1
_geom_angle_site_symmetry_3
_geom_angle_publ_flag
C17 Ta1 C14 88.0(3) . . ?
C17 Ta1 C13 87.7(3) . . ?
C14 Ta1 C13 35.9(3) . . ?
C17 Ta1 C16 36.4(3) . . ?
C14 Ta1 C16 66.4(3) . . ?
C13 Ta1 C16 86.4(3) . . ?
C17 Ta1 C1B 100.6(10) . . ?
C14 Ta1 C1B 130.6(9) . . ?
C13 Ta1 C1B 164.6(10) . . ?
C16 Ta1 C1B 92.6(7) . . ?
C17 Ta1 C15 65.7(3) . . ?
C14 Ta1 C15 35.5(2) . . ?
C13 Ta1 C15 65.9(3) . . ?
C16 Ta1 C15 33.8(3) . . ?
C1B Ta1 C15 105.5(7) . . ?
C17 Ta1 C11 36.1(3) . . ?
C14 Ta1 C11 84.8(3) . . ?
C13 Ta1 C11 64.8(3) . . ?
C16 Ta1 C11 66.3(2) . . ?
C1B Ta1 C11 128.5(11) . . ?
C15 Ta1 C11 82.8(3) . . ?
C17 Ta1 C5B 119.1(6) . . ?
C14 Ta1 C5B 147.7(8) . . ?
C13 Ta1 C5B 148.6(7) . . ?
C16 Ta1 C5B 124.8(7) . . ?
C1B Ta1 C5B 33.9(9) . . ?
C15 Ta1 C5B 137.8(9) . . ?
C11 Ta1 C5B 127.4(8) . . ?
C17 Ta1 C2B 114.1(8) . . ?
C14 Ta1 C2B 96.8(6) . . ?
C13 Ta1 C2B 129.2(6) . . ?
C16 Ta1 C2B 87.0(9) . . ?
C1B Ta1 C2B 35.5(10) . . ?
C15 Ta1 C2B 81.6(8) . . ?
C11 Ta1 C2B 150.2(8) . . ?
C5B Ta1 C2B 57.5(11) . . ?
C17 Ta1 C4B 154.8(8) . . ?
C14 Ta1 C4B 115.8(7) . . ?
C13 Ta1 C4B 116.2(9) . . ?
C16 Ta1 C4B 144.7(8) . . ?
C1B Ta1 C4B 58.3(12) . . ?
C15 Ta1 C4B 129.5(6) . . ?
C11 Ta1 C4B 146.6(6) . . ?
C5B Ta1 C4B 35.7(9) . . ?
C2B Ta1 C4B 57.8(11) . . ?
C17 Ta1 C3B 146.0(8) . . ?
C14 Ta1 C3B 90.4(13) . . ?
C13 Ta1 C3B 110.0(13) . . ?
C16 Ta1 C3B 113.6(8) . . ?
C1B Ta1 C3B 56.5(17) . . ?
C15 Ta1 C3B 94.5(11) . . ?
C11 Ta1 C3B 174.8(13) . . ?
C5B Ta1 C3B 57.3(15) . . ?
C2B Ta1 C3B 32.6(10) . . ?
C4B Ta1 C3B 35.3(10) . . ?
C17 Ta1 C12 65.0(3) . . ?
C14 Ta1 C12 64.2(3) . . ?
C13 Ta1 C12 34.2(3) . . ?
C16 Ta1 C12 82.8(3) . . ?
C1B Ta1 C12 160.7(11) . . ?
C15 Ta1 C12 80.8(3) . . ?
C11 Ta1 C12 33.0(3) . . ?
C5B Ta1 C12 141.1(9) . . ?
C2B Ta1 C12 160.8(7) . . ?
C4B Ta1 C12 131.3(8) . . ?
C3B Ta1 C12 142.2(12) . . ?
C5A C1A C2A 109(3) . . ?
C5A C1A C6A 126(3) . . ?
C2A C1A C6A 125(3) . . ?
C5A C1A Ta1 72(2) . . ?
C2A C1A Ta1 73.1(18) . . ?
C6A C1A Ta1 125(2) . . ?
C1A C2A C3A 106(4) . . ?
C1A C2A C7A 127(2) . . ?
C3A C2A C7A 125(3) . . ?
C1A C2A Ta1 74(2) . . ?
C3A C2A Ta1 72(2) . . ?
C7A C2A Ta1 127.7(18) . . ?
C4A C3A C2A 108(4) . . ?
C4A C3A C8A 128(3) . . ?
C2A C3A C8A 123(3) . . ?
C4A C3A Ta1 74(3) . . ?
C2A C3A Ta1 74(2) . . ?
C8A C3A Ta1 125(3) . . ?
C3A C4A C5A 108(4) . . ?
C3A C4A C9A 129(3) . . ?
C5A C4A C9A 123(3) . . ?
C3A C4A Ta1 73(3) . . ?
C5A C4A Ta1 72.2(17) . . ?
C9A C4A Ta1 119.4(18) . . ?
C1A C5A C4A 108(3) . . ?
C1A C5A C10A 124(3) . . ?
C4A C5A C10A 127(2) . . ?
C1A C5A Ta1 74.8(19) . . ?
C4A C5A Ta1 73.4(18) . . ?
C10A C5A Ta1 126.0(18) . . ?
C5B C1B C2B 108(3) . . ?
C5B C1B C6B 127(3) . . ?
C2B C1B C6B 125(2) . . ?
C5B C1B Ta1 73(2) . . ?
C2B C1B Ta1 72.7(17) . . ?
C6B C1B Ta1 123(2) . . ?
C3B C2B C1B 108(4) . . ?
C3B C2B C7B 127(3) . . ?
C1B C2B C7B 124(3) . . ?
C3B C2B Ta1 75(3) . . ?
C1B C2B Ta1 71.8(18) . . ?
C7B C2B Ta1 127.0(16) . . ?
C2B C3B C4B 111(4) . . ?
C2B C3B C8B 129(3) . . ?
C4B C3B C8B 120(3) . . ?
C2B C3B Ta1 73(2) . . ?
C4B C3B Ta1 72(2) . . ?
C8B C3B Ta1 129(3) . . ?
C3B C4B C5B 104(3) . . ?
C3B C4B C9B 131(3) . . ?
C5B C4B C9B 124(2) . . ?
C3B C4B Ta1 73(2) . . ?
C5B C4B Ta1 72.0(18) . . ?
C9B C4B Ta1 123.9(17) . . ?
C1B C5B C4B 109(3) . . ?
C1B C5B C10B 127(3) . . ?
C4B C5B C10B 124(2) . . ?
C1B C5B Ta1 73(2) . . ?
C4B C5B Ta1 72.3(17) . . ?
C10B C5B Ta1 121.7(19) . . ?
C1B C6B H6B1 109.5 . . ?
C1B C6B H6B2 109.5 . . ?
H6B1 C6B H6B2 109.5 . . ?
C1B C6B H6B3 109.5 . . ?
H6B1 C6B H6B3 109.5 . . ?
H6B2 C6B H6B3 109.5 . . ?
C2B C7B H7B1 109.5 . . ?
C2B C7B H7B2 109.5 . . ?
H7B1 C7B H7B2 109.5 . . ?
C2B C7B H7B3 109.5 . . ?
H7B1 C7B H7B3 109.5 . . ?
H7B2 C7B H7B3 109.5 . . ?
C3B C8B H8B1 109.5 . . ?
C3B C8B H8B2 109.5 . . ?
H8B1 C8B H8B2 109.5 . . ?
C3B C8B H8B3 109.5 . . ?
H8B1 C8B H8B3 109.5 . . ?
H8B2 C8B H8B3 109.5 . . ?
C4B C9B H9B1 109.5 . . ?
C4B C9B H9B2 109.5 . . ?
H9B1 C9B H9B2 109.5 . . ?
C4B C9B H9B3 109.5 . . ?
H9B1 C9B H9B3 109.5 . . ?
H9B2 C9B H9B3 109.5 . . ?
C5B C10B H10D 109.5 . . ?
C5B C10B H10E 109.5 . . ?
H10D C10B H10E 109.5 . . ?
C5B C10B H10F 109.5 . . ?
H10D C10B H10F 109.5 . . ?
H10E C10B H10F 109.5 . . ?
C12 C11 C17 127.4(8) . . ?
C12 C11 Ta1 74.8(4) . . ?
C17 C11 Ta1 67.8(4) . . ?
C12 C11 H11 116.3 . . ?
C17 C11 H11 116.3 . . ?
Ta1 C11 H11 136.1 . . ?
C11 C12 C13 132.4(8) . . ?
C11 C12 Ta1 72.1(4) . . ?
C13 C12 Ta1 69.8(4) . . ?
C11 C12 H12 113.8 . . ?
C13 C12 H12 113.8 . . ?
Ta1 C12 H12 144.1 . . ?
C12 C13 C14 125.7(8) . . ?
C12 C13 Ta1 76.1(5) . . ?
C14 C13 Ta1 71.6(4) . . ?
C12 C13 H13 117.1 . . ?
C14 C13 H13 117.1 . . ?
Ta1 C13 H13 127.6 . . ?
C15 C14 C13 126.8(8) . . ?
C15 C14 Ta1 74.5(4) . . ?
C13 C14 Ta1 72.6(4) . . ?
C15 C14 H14 116.6 . . ?
C13 C14 H14 116.6 . . ?
Ta1 C14 H14 129.3 . . ?
C16 C15 C14 130.5(7) . . ?
C16 C15 Ta1 71.3(4) . . ?
C14 C15 Ta1 70.0(4) . . ?
C16 C15 H15 114.7 . . ?
C14 C15 H15 114.7 . . ?
Ta1 C15 H15 142.4 . . ?
C15 C16 C17 127.7(7) . . ?
C15 C16 Ta1 74.9(4) . . ?
C17 C16 Ta1 69.4(4) . . ?
C15 C16 H16 116.2 . . ?
C17 C16 H16 116.2 . . ?
Ta1 C16 H16 134.0 . . ?
C16 C17 C11 126.6(8) . . ?
C16 C17 Ta1 74.2(4) . . ?
C11 C17 Ta1 76.1(4) . . ?
C16 C17 H17 116.7 . . ?
C11 C17 H17 116.7 . . ?
Ta1 C17 H17 124.9 . . ?

loop_
_geom_bond_atom_site_label_1
_geom_bond_atom_site_label_2
_geom_bond_distance
_geom_bond_site_symmetry_2
_geom_bond_publ_flag
Ta1 C17 2.259(7) . ?
Ta1 C14 2.309(7) . ?
Ta1 C13 2.321(8) . ?
Ta1 C16 2.322(7) . ?
Ta1 C1B 2.37(3) . ?
Ta1 C15 2.367(7) . ?
Ta1 C11 2.368(7) . ?
Ta1 C5B 2.37(4) . ?
Ta1 C2B 2.38(3) . ?
Ta1 C4B 2.38(3) . ?
Ta1 C3B 2.40(5) . ?
Ta1 C12 2.402(7) . ?
C1A C5A 1.39(4) . ?
C1A C2A 1.40(4) . ?
C1A C6A 1.58(4) . ?
C2A C3A 1.44(5) . ?
C2A C7A 1.51(4) . ?
C3A C4A 1.36(4) . ?
C3A C8A 1.50(5) . ?
C4A C5A 1.42(4) . ?
C4A C9A 1.52(4) . ?
C5A C10A 1.52(4) . ?
C6A H6A1 0.9800 . ?
C6A H6A2 0.9800 . ?
C6A H6A3 0.9800 . ?
C7A H7A1 0.9800 . ?
C7A H7A2 0.9800 . ?
C7A H7A3 0.9800 . ?
C8A H8A1 0.9800 . ?
C8A H8A2 0.9800 . ?
C8A H8A3 0.9800 . ?
C9A H9A1 0.9800 . ?
C9A H9A2 0.9800 . ?
C9A H9A3 0.9800 . ?
C10A H10A 0.9800 . ?
C10A H10B 0.9800 . ?
C10A H10C 0.9800 . ?
C1B C5B 1.38(4) . ?
C1B C2B 1.45(4) . ?
C1B C6B 1.51(4) . ?
C2B C3B 1.34(4) . ?
C2B C7B 1.51(4) . ?
C3B C4B 1.45(4) . ?
C3B C8B 1.54(5) . ?
C4B C5B 1.46(4) . ?
C4B C9B 1.50(3) . ?
C5B C10B 1.49(3) . ?
C6B H6B1 0.9800 . ?
C6B H6B2 0.9800 . ?
C6B H6B3 0.9800 . ?
C7B H7B1 0.9800 . ?
C7B H7B2 0.9800 . ?
C7B H7B3 0.9800 . ?
C8B H8B1 0.9800 . ?
C8B H8B2 0.9800 . ?
C8B H8B3 0.9800 . ?
C9B H9B1 0.9800 . ?
C9B H9B2 0.9800 . ?
C9B H9B3 0.9800 . ?
C10B H10D 0.9800 . ?
C10B H10E 0.9800 . ?
C10B H10F 0.9800 . ?
C11 C12 1.357(11) . ?
C11 C17 1.438(11) . ?
C11 H11 0.9500 . ?
C12 C13 1.389(11) . ?
C12 H12 0.9500 . ?
C13 C14 1.426(12) . ?
C13 H13 0.9500 . ?
C14 C15 1.425(10) . ?
C14 H14 0.9500 . ?
C15 C16 1.365(10) . ?
C15 H15 0.9500 . ?
C16 C17 1.434(10) . ?
C16 H16 0.9500 . ?
C17 H17 0.9500 . ?
